data_9017906
loop_
_publ_author_name
'Bindi, L.'
'Tredoux, M.'
'Zaccarini, F.'
'Miller, D. E.'
'Garuti, G.'

_publ_section_title
;
 Non-stoichiometric nickel arsenides in nature: The structure of orcelite,
 Ni5-xAs2 (x = 0.25), from the Bon Accord oxide body, South Africa
;
_journal_name_full 'Journal of Alloys and Compounds'
_journal_page_first 175
_journal_page_last 178
_journal_volume 601
_journal_year 2014
_chemical_compound_source 'Bon Accord oxide body, South Africa'
_chemical_formula_sum 'As5.79 Fe0.15 Ni14.25 Sb0.06'
_chemical_name_mineral Orcelite
_space_group_IT_number 185
_space_group_name_Hall 'P 6c -2'
_space_group_name_H-M_alt 'P 63 c m'
_symmetry_space_group_name_H-M 'P 63 c m'
_cell_angle_alpha 90
_cell_angle_beta 90
_cell_angle_gamma 120
_cell_length_a 6.7922
_cell_length_b 6.7922
_cell_length_c 12.4975
_cell_formula_units_Z 2
_cell_volume 499.315
_database_code_amcsd 0020966
_exptl_crystal_density_diffrn 8.552
_cod_data_source_file inputs/fixed/split/15783.cif
_cod_data_source_block 15783
_cod_original_formula_sum 'Ni14.25 As5.79 Sb.06 Fe.15'
_cod_database_code 9017906

loop_
_space_group_symop_operation_xyz
x,y,z
-x,-x+y,z
x-y,x,1/2+z
-y,-x,1/2+z
-y,x-y,z
x-y,-y,z
-x,-y,1/2+z
x,x-y,1/2+z
-x+y,-x,z
y,x,z
y,-x+y,1/2+z
-x+y,y,1/2+z

loop_
_atom_site_aniso_label
_atom_site_aniso_U_11
_atom_site_aniso_U_22
_atom_site_aniso_U_33
_atom_site_aniso_U_12
_atom_site_aniso_U_13
_atom_site_aniso_U_23
Ni1 0.01400 0.01400 0.01000 0.00680 0.00000 0.00000
Ni2 0.01220 0.01220 0.01200 0.00610 0.00000 0.00000
Ni3 0.01210 0.01300 0.01300 0.00640 0.00090 0.00000
Ni4 0.01080 0.01300 0.01300 0.00650 0.00040 0.00000
Ni5 0.01230 0.01250 0.01100 0.00620 0.00000 0.00000
Ni6 0.01100 0.01600 0.01200 0.00790 0.00140 0.00000
As1 0.01200 0.01200 0.01090 0.00580 0.00000 0.00000
Sb1 0.01200 0.01200 0.01090 0.00580 0.00000 0.00000
As2 0.01370 0.01400 0.01380 0.00690 0.00000 0.00000
As3 0.01340 0.01470 0.01230 0.00730 0.00040 0.00000
Fe3 0.01340 0.01470 0.01230 0.00730 0.00040 0.00000

loop_
_atom_site_label
_atom_site_fract_x
_atom_site_fract_y
_atom_site_fract_z
_atom_site_occupancy
_atom_site_U_iso_or_equiv
Ni1 0.00000 0.00000 0.94750 1.00000 0.01250
Ni2 0.33333 0.66667 0.09980 1.00000 0.01200
Ni3 0.24350 0.00000 0.12180 1.00000 0.01260
Ni4 0.63040 0.00000 0.21420 1.00000 0.01220
Ni5 0.31180 0.00000 0.32130 1.00000 0.01190
Ni6 0.61230 0.00000 0.43960 0.75000 0.01250
As1 0.00000 0.00000 0.25010 0.94000 0.01140
Sb1 0.00000 0.00000 0.25010 0.06000 0.01140
As2 0.33333 0.66667 0.29770 1.00000 0.01380
As3 0.66930 0.00000 0.02340 0.95000 0.01330
Fe3 0.66930 0.00000 0.02340 0.05000 0.01330

loop_
_cod_related_entry_id
_cod_related_entry_database
_cod_related_entry_code
1 AMCSD 0020966
